data_4517297
loop_
_publ_author_name
'Ber\'anek, Tom\'a\<s'
'\<Z\'adn\'y, Jaroslav'
'Stra\<s\'ak, Tom\'a\<s'
'Karban, Jind\<rich'
'C\'isa\<rov\'a, Ivana'
'S\'ykora, Jan'
'Storch, Jan'

_publ_section_title
;
 Synthesis of a Helical Phosphine and a Catalytic Study of Its Palladium
 Complex.
;
_journal_issue 1
_journal_name_full 'ACS omega'
_journal_page_first 882
_journal_page_last 892
_journal_paper_doi 10.1021/acsomega.9b03830
_journal_volume 5
_journal_year 2020
_chemical_compound_source 'synthesized by the authors'
_chemical_formula_moiety 'C84 H54 Cl2 P2 Pd'
_chemical_formula_sum 'C84 H54 Cl2 P2 Pd'
_chemical_formula_weight 1302.51
_space_group_crystal_system monoclinic
_space_group_IT_number 7
_space_group_name_Hall 'P -2yac'
_space_group_name_H-M_alt 'P 1 n 1'
_atom_sites_solution_hydrogens geom
_atom_sites_solution_primary direct
_audit_creation_method SHELXL-2018/3
_cell_angle_alpha 90
_cell_angle_beta 97.375(4)
_cell_angle_gamma 90
_cell_formula_units_Z 4
_cell_length_a 16.6600(10)
_cell_length_b 15.5656(8)
_cell_length_c 28.2198(16)
_cell_measurement_reflns_used 9955
_cell_measurement_temperature 150(2)
_cell_measurement_theta_max 61.0014
_cell_measurement_theta_min 2.8389
_cell_volume 7257.5(7)
_computing_cell_refinement 'SAINT V8.38A (Bruker AXS Inc., 2017)'
_computing_data_collection 'Bruker Instrument Service vV6.2.4'
_computing_data_reduction 'SAINT V8.38A (Bruker AXS Inc., 2017)'
_computing_structure_refinement 'SHELXL-2018/3 (Sheldrick, 2018)'
_computing_structure_solution 'SHELXT 2014/5 (Sheldrick, 2014)'
_diffrn_ambient_temperature 150(2)
_diffrn_measured_fraction_theta_full 0.973
_diffrn_measured_fraction_theta_max 0.973
_diffrn_measurement_device_type 'Bruker D8 VENTURE Kappa Duo PHOTON 100 CMOS'
_diffrn_measurement_method '\f and \w scans'
_diffrn_radiation_monochromator 'Helios Cu  multilayer optic'
_diffrn_radiation_type CuK\a
_diffrn_radiation_wavelength 1.54178
_diffrn_reflns_av_R_equivalents 0.1034
_diffrn_reflns_av_unetI/netI 0.1866
_diffrn_reflns_Laue_measured_fraction_full 0.973
_diffrn_reflns_Laue_measured_fraction_max 0.973
_diffrn_reflns_limit_h_max 19
_diffrn_reflns_limit_h_min -18
_diffrn_reflns_limit_k_max 17
_diffrn_reflns_limit_k_min -14
_diffrn_reflns_limit_l_max 32
_diffrn_reflns_limit_l_min -31
_diffrn_reflns_number 49610
_diffrn_reflns_point_group_measured_fraction_full 0.927
_diffrn_reflns_point_group_measured_fraction_max 0.927
_diffrn_reflns_theta_full 62.723
_diffrn_reflns_theta_max 62.723
_diffrn_reflns_theta_min 2.839
_diffrn_source 'I\mS  micro-focus sealed tube'
_exptl_absorpt_coefficient_mu 3.474
_exptl_absorpt_correction_T_max 0.75
_exptl_absorpt_correction_T_min 0.32
_exptl_absorpt_correction_type multi-scan
_exptl_absorpt_process_details
;
SADABS-2016/2 - Bruker AXS area detector scaling and absorption correction
;
_exptl_crystal_colour yellow
_exptl_crystal_density_diffrn 1.192
_exptl_crystal_description prism
_exptl_crystal_F_000 2672
_exptl_crystal_size_max 0.352
_exptl_crystal_size_mid 0.132
_exptl_crystal_size_min 0.086
_refine_diff_density_max 1.461
_refine_diff_density_min -1.309
_refine_diff_density_rms 0.106
_refine_ls_abs_structure_details
;
 Refined as an inversion twin.
;
_refine_ls_abs_structure_Flack 0.40(2)
_refine_ls_extinction_method none
_refine_ls_goodness_of_fit_ref 0.970
_refine_ls_hydrogen_treatment constr
_refine_ls_matrix_type full
_refine_ls_number_parameters 332
_refine_ls_number_reflns 21584
_refine_ls_number_restraints 2
_refine_ls_restrained_S_all 0.970
_refine_ls_R_factor_all 0.2117
_refine_ls_R_factor_gt 0.1004
_refine_ls_shift/su_max 0.028
_refine_ls_shift/su_mean 0.001
_refine_ls_structure_factor_coef Fsqd
_refine_ls_weighting_details 'w=1/[\s^2^(Fo^2^)+(0.1709P)^2^] where P=(Fo^2^+2Fc^2^)/3'
_refine_ls_weighting_scheme calc
_refine_ls_wR_factor_gt 0.2611
_refine_ls_wR_factor_ref 0.3273
_reflns_Friedel_coverage 0.903
_reflns_Friedel_fraction_full 0.880
_reflns_Friedel_fraction_max 0.880
_reflns_number_gt 8921
_reflns_number_total 21584
_reflns_threshold_expression 'I > 2\s(I)'
_cod_data_source_file ao9b03830_si_002.cif
_cod_data_source_block tb_pdhelix_sykora_sq
_cod_depositor_comments
;
         Adding full bibliography for 4517297.cif.

2020-05-08
Z value and formula fixed to values more according to usual
chemical conventions.                 miguel
;
_cod_original_formula_sum 'C168 H108 Cl4 P4 Pd2'
_cod_original_formula_weight 2605.02
_cod_original_formula_units_Z 2
_cod_original_sg_symbol_H-M 'P n'
_cod_database_code 4517297
_shelx_shelxl_version_number 2018/3
_shelx_space_group_comment
;
The symmetry employed for this shelxl refinement is uniquely defined
by the following loop, which should always be used as a source of
symmetry information in preference to the above space-group names.
They are only intended as comments.
;
_shelx_estimated_absorpt_t_min 0.374
_shelx_estimated_absorpt_t_max 0.754

loop_
_space_group_symop_operation_xyz
'x, y, z'
'x+1/2, -y, z+1/2'

loop_
_atom_site_label
_atom_site_type_symbol
_atom_site_fract_x
_atom_site_fract_y
_atom_site_fract_z
_atom_site_U_iso_or_equiv
_atom_site_adp_type
_atom_site_occupancy
_atom_site_site_symmetry_order
_atom_site_calc_flag
_atom_site_refinement_flags_posn
_atom_site_refinement_flags_adp
Pd1 Pd 0.60975(9) -0.02160(14) 0.36587(6) 0.0695(6) Uani 1 1 d . .
Cl1 Cl 0.7100(3) 0.0148(5) 0.4263(2) 0.081(2) Uani 1 1 d . .
Cl2 Cl 0.5051(4) -0.0650(5) 0.3092(2) 0.086(2) Uani 1 1 d . .
P1 P 0.6644(4) -0.1565(5) 0.3563(2) 0.073(2) Uani 1 1 d . .
P2 P 0.5431(4) 0.1121(5) 0.3693(2) 0.071(2) Uani 1 1 d . .
C11 C 0.4395(4) -0.4928(4) 0.4092(2) 0.106(10) Uiso 1 1 d G .
H11 H 0.478142 -0.448680 0.417550 0.127 Uiso 1 1 calc R U
C12 C 0.4094(5) -0.5377(4) 0.4445(3) 0.127(12) Uiso 1 1 d G .
H12 H 0.426543 -0.523726 0.476948 0.152 Uiso 1 1 calc R U
C13 C 0.3534(6) -0.6040(4) 0.4334(4) 0.165(16) Uiso 1 1 d G .
H13 H 0.330153 -0.632660 0.458017 0.198 Uiso 1 1 calc R U
C14 C 0.3325(6) -0.6272(4) 0.3867(4) 0.121(11) Uiso 1 1 d G .
H14 H 0.296603 -0.674092 0.379248 0.145 Uiso 1 1 calc R U
C15 C 0.3633(5) -0.5828(4) 0.3493(3) 0.131(12) Uiso 1 1 d G .
C16 C 0.3469(6) -0.6117(4) 0.3010(4) 0.138(13) Uiso 1 1 d G .
H16 H 0.309300 -0.656924 0.293030 0.166 Uiso 1 1 calc R U
C17 C 0.3845(6) -0.5753(5) 0.2667(3) 0.187(18) Uiso 1 1 d G .
H17 H 0.377304 -0.599322 0.235530 0.225 Uiso 1 1 calc R U
C18 C 0.4349(5) -0.5016(5) 0.2760(3) 0.093(9) Uiso 1 1 d G .
C19 C 0.4788(6) -0.4684(6) 0.2402(2) 0.124(12) Uiso 1 1 d G .
H19 H 0.472529 -0.493610 0.209293 0.148 Uiso 1 1 calc R U
C110 C 0.5295(5) -0.4013(6) 0.2498(3) 0.104(10) Uiso 1 1 d G .
H110 H 0.563991 -0.384843 0.227059 0.124 Uiso 1 1 calc R U
C111 C 0.5322(4) -0.3546(5) 0.2934(2) 0.083(8) Uiso 1 1 d G .
C112 C 0.5866(4) -0.2851(6) 0.3035(3) 0.062(6) Uiso 1 1 d G .
H112 H 0.620920 -0.268668 0.280646 0.074 Uiso 1 1 calc R U
C113 C 0.5903(4) -0.2419(5) 0.3452(3) 0.050(5) Uiso 1 1 d G .
C114 C 0.5315(4) -0.2561(4) 0.3768(3) 0.056(6) Uiso 1 1 d G .
C115 C 0.5348(5) -0.2091(4) 0.4202(3) 0.071(7) Uiso 1 1 d G .
H115 H 0.576729 -0.168247 0.428196 0.085 Uiso 1 1 calc R U
C116 C 0.4790(5) -0.2218(5) 0.4501(3) 0.065(7) Uiso 1 1 d G .
H116 H 0.486276 -0.196324 0.480974 0.078 Uiso 1 1 calc R U
C117 C 0.4090(4) -0.2731(4) 0.4359(2) 0.064(6) Uiso 1 1 d G .
C118 C 0.3488(5) -0.2834(5) 0.4669(2) 0.079(8) Uiso 1 1 d G .
H118 H 0.356782 -0.257799 0.497722 0.095 Uiso 1 1 calc R U
C119 C 0.2807(5) -0.3285(5) 0.4536(3) 0.090(8) Uiso 1 1 d G .
H119 H 0.244687 -0.340580 0.476219 0.108 Uiso 1 1 calc R U
C120 C 0.2624(4) -0.3583(5) 0.4055(3) 0.094(9) Uiso 1 1 d G .
C121 C 0.1857(4) -0.3936(6) 0.3891(3) 0.119(11) Uiso 1 1 d G .
H121 H 0.148624 -0.404463 0.411340 0.142 Uiso 1 1 calc R U
C122 C 0.1641(3) -0.4123(6) 0.3421(4) 0.105(10) Uiso 1 1 d G .
H122 H 0.112572 -0.436836 0.331738 0.126 Uiso 1 1 calc R U
C123 C 0.2178(3) -0.3955(5) 0.3089(3) 0.088(8) Uiso 1 1 d G .
H123 H 0.201769 -0.405662 0.275860 0.106 Uiso 1 1 calc R U
C124 C 0.2938(3) -0.3641(4) 0.3242(2) 0.065(6) Uiso 1 1 d G .
H124 H 0.329874 -0.353575 0.301391 0.078 Uiso 1 1 calc R U
C125 C 0.3197(3) -0.3472(4) 0.3730(2) 0.081(8) Uiso 1 1 d G .
C126 C 0.3997(3) -0.3138(3) 0.3908(2) 0.063(6) Uiso 1 1 d G .
C127 C 0.4691(3) -0.3170(4) 0.3648(2) 0.057(6) Uiso 1 1 d G .
C128 C 0.4800(3) -0.3784(4) 0.3273(2) 0.086(8) Uiso 1 1 d G .
C129 C 0.4423(4) -0.4623(4) 0.3216(2) 0.084(8) Uiso 1 1 d G .
C130 C 0.4143(4) -0.5106(3) 0.3602(3) 0.093(9) Uiso 1 1 d G .
C131 C 0.7360(9) -0.1987(11) 0.4055(5) 0.076(8) Uiso 1 1 d G .
C132 C 0.8085(11) -0.1543(10) 0.4160(6) 0.075(7) Uiso 1 1 d G .
H132 H 0.820554 -0.107506 0.396493 0.090 Uiso 1 1 calc R U
C133 C 0.8633(9) -0.1782(12) 0.4551(6) 0.100(10) Uiso 1 1 d G .
H133 H 0.912857 -0.147842 0.462312 0.120 Uiso 1 1 calc R U
C134 C 0.8457(11) -0.2466(12) 0.4837(5) 0.106(10) Uiso 1 1 d G .
H134 H 0.883164 -0.262992 0.510454 0.127 Uiso 1 1 calc R U
C135 C 0.7732(12) -0.2911(10) 0.4732(6) 0.106(10) Uiso 1 1 d G .
H135 H 0.761168 -0.337808 0.492777 0.127 Uiso 1 1 calc R U
C136 C 0.7184(9) -0.2671(11) 0.4341(6) 0.078(8) Uiso 1 1 d G .
H136 H 0.668865 -0.297474 0.426958 0.094 Uiso 1 1 calc R U
C137 C 0.7185(9) -0.1541(11) 0.3044(5) 0.067(7) Uiso 1 1 d G .
C138 C 0.6912(9) -0.1027(10) 0.2654(6) 0.086(8) Uiso 1 1 d G .
H138 H 0.645073 -0.067093 0.266223 0.103 Uiso 1 1 calc R U
C139 C 0.7312(11) -0.1035(10) 0.2251(5) 0.104(10) Uiso 1 1 d G .
H139 H 0.712498 -0.068426 0.198415 0.124 Uiso 1 1 calc R U
C140 C 0.7986(11) -0.1557(11) 0.2239(5) 0.104(10) Uiso 1 1 d G .
H140 H 0.825997 -0.156235 0.196332 0.125 Uiso 1 1 calc R U
C141 C 0.8260(8) -0.2071(10) 0.2629(6) 0.072(7) Uiso 1 1 d G .
H141 H 0.872071 -0.242710 0.262057 0.086 Uiso 1 1 calc R U
C142 C 0.7859(9) -0.2063(10) 0.3032(5) 0.064(6) Uiso 1 1 d G .
H142 H 0.804647 -0.241378 0.329864 0.076 Uiso 1 1 calc R U
C21 C 0.4649(4) 0.3094(3) 0.1624(2) 0.067(7) Uiso 1 1 d G .
H21 H 0.498729 0.293022 0.190609 0.081 Uiso 1 1 calc R U
C22 C 0.4978(5) 0.3518(4) 0.1272(3) 0.096(9) Uiso 1 1 d G .
H22 H 0.554240 0.363502 0.131040 0.115 Uiso 1 1 calc R U
C23 C 0.4494(6) 0.3782(5) 0.0855(3) 0.116(11) Uiso 1 1 d G .
H23 H 0.473236 0.404524 0.060334 0.139 Uiso 1 1 calc R U
C24 C 0.3676(5) 0.3658(5) 0.0814(2) 0.114(11) Uiso 1 1 d G .
H24 H 0.334470 0.386216 0.053790 0.136 Uiso 1 1 calc R U
C25 C 0.3314(4) 0.3231(4) 0.1174(2) 0.061(6) Uiso 1 1 d G .
C26 C 0.2454(4) 0.3167(5) 0.1149(3) 0.074(7) Uiso 1 1 d G .
H26 H 0.211964 0.334688 0.086838 0.089 Uiso 1 1 calc R U
C27 C 0.2117(3) 0.2853(5) 0.1520(3) 0.056(6) Uiso 1 1 d G .
H27 H 0.154549 0.287208 0.151080 0.067 Uiso 1 1 calc R U
C28 C 0.2595(3) 0.2493(5) 0.1927(3) 0.066(7) Uiso 1 1 d G .
C29 C 0.2229(4) 0.2227(6) 0.2330(3) 0.081(8) Uiso 1 1 d G .
H29 H 0.165836 0.226150 0.232245 0.097 Uiso 1 1 calc R U
C210 C 0.2687(4) 0.1926(6) 0.2724(3) 0.098(10) Uiso 1 1 d G .
H210 H 0.244447 0.182527 0.300547 0.117 Uiso 1 1 calc R U
C211 C 0.3528(4) 0.1755(5) 0.2725(2) 0.058(6) Uiso 1 1 d G .
C212 C 0.4006(5) 0.1452(5) 0.3143(2) 0.066(7) Uiso 1 1 d G .
H212 H 0.376173 0.135083 0.342350 0.079 Uiso 1 1 calc R U
C213 C 0.4806(5) 0.1307(5) 0.3146(2) 0.080(8) Uiso 1 1 d G .
C214 C 0.5163(4) 0.1325(4) 0.2714(2) 0.057(6) Uiso 1 1 d G .
C215 C 0.6003(4) 0.1153(5) 0.2720(3) 0.088(8) Uiso 1 1 d G .
H215 H 0.632631 0.102928 0.301390 0.105 Uiso 1 1 calc R U
C216 C 0.6344(4) 0.1163(5) 0.2311(3) 0.071(7) Uiso 1 1 d G .
H216 H 0.691565 0.113089 0.232515 0.085 Uiso 1 1 calc R U
C217 C 0.5854(3) 0.1223(4) 0.1859(3) 0.072(7) Uiso 1 1 d G .
C218 C 0.6216(4) 0.1198(5) 0.1429(3) 0.090(9) Uiso 1 1 d G .
H218 H 0.678846 0.116766 0.144699 0.108 Uiso 1 1 calc R U
C219 C 0.5765(5) 0.1217(5) 0.0998(3) 0.100(9) Uiso 1 1 d G .
H219 H 0.602118 0.127355 0.071735 0.120 Uiso 1 1 calc R U
C220 C 0.4904(5) 0.1153(4) 0.0960(2) 0.077(8) Uiso 1 1 d G .
C221 C 0.4435(6) 0.1036(5) 0.0511(2) 0.151(14) Uiso 1 1 d G .
H221 H 0.468736 0.107535 0.022830 0.181 Uiso 1 1 calc R U
C222 C 0.3627(6) 0.0869(6) 0.0476(2) 0.153(15) Uiso 1 1 d G .
H222 H 0.331869 0.080009 0.017088 0.184 Uiso 1 1 calc R U
C223 C 0.3250(5) 0.0798(5) 0.0890(2) 0.125(12) Uiso 1 1 d G .
H223 H 0.269276 0.065135 0.086748 0.150 Uiso 1 1 calc R U
C224 C 0.3687(4) 0.0941(4) 0.1330(2) 0.054(6) Uiso 1 1 d G .
H224 H 0.342255 0.089673 0.160781 0.064 Uiso 1 1 calc R U
C225 C 0.4519(4) 0.1151(3) 0.1380(2) 0.066(7) Uiso 1 1 d G .
C226 C 0.5006(3) 0.1306(3) 0.1839(2) 0.068(7) Uiso 1 1 d G .
C227 C 0.4679(3) 0.1510(3) 0.22765(19) 0.062(6) Uiso 1 1 d G .
C228 C 0.3890(3) 0.1895(4) 0.23020(18) 0.045(5) Uiso 1 1 d G .
C229 C 0.3442(3) 0.2416(4) 0.1933(2) 0.064(7) Uiso 1 1 d G .
C230 C 0.3811(4) 0.2894(3) 0.1577(2) 0.057(6) Uiso 1 1 d G .
C231 C 0.4750(9) 0.1019(13) 0.4148(5) 0.075(7) Uiso 1 1 d G .
C232 C 0.4454(10) 0.0207(10) 0.4234(6) 0.089(9) Uiso 1 1 d G .
H232 H 0.460761 -0.027388 0.405976 0.107 Uiso 1 1 calc R U
C233 C 0.3932(10) 0.0100(9) 0.4577(6) 0.080(8) Uiso 1 1 d G .
H233 H 0.372962 -0.045528 0.463612 0.096 Uiso 1 1 calc R U
C234 C 0.3707(9) 0.0804(12) 0.4832(5) 0.072(7) Uiso 1 1 d G .
H234 H 0.335027 0.073026 0.506631 0.087 Uiso 1 1 calc R U
C235 C 0.4003(11) 0.1616(10) 0.4745(6) 0.096(9) Uiso 1 1 d G .
H235 H 0.384891 0.209722 0.492014 0.116 Uiso 1 1 calc R U
C236 C 0.4524(11) 0.1724(9) 0.4403(6) 0.100(10) Uiso 1 1 d G .
H236 H 0.472691 0.227864 0.434379 0.120 Uiso 1 1 calc R U
C237 C 0.5949(13) 0.2186(10) 0.3806(7) 0.073(7) Uiso 1 1 d G .
C238 C 0.5575(9) 0.2945(13) 0.3640(6) 0.089(9) Uiso 1 1 d G .
H238 H 0.506858 0.292757 0.344202 0.107 Uiso 1 1 calc R U
C239 C 0.5941(12) 0.3731(10) 0.3762(6) 0.066(7) Uiso 1 1 d G .
H239 H 0.568520 0.424959 0.364842 0.080 Uiso 1 1 calc R U
C240 C 0.6682(12) 0.3757(13) 0.4051(8) 0.148(14) Uiso 1 1 d G .
H240 H 0.693221 0.429325 0.413528 0.178 Uiso 1 1 calc R U
C241 C 0.7056(11) 0.2997(18) 0.4218(9) 0.28(3) Uiso 1 1 d G .
H241 H 0.756260 0.301488 0.441575 0.337 Uiso 1 1 calc R U
C242 C 0.6690(14) 0.2212(13) 0.4095(9) 0.23(2) Uiso 1 1 d G .
H242 H 0.694599 0.169284 0.420935 0.275 Uiso 1 1 calc R U
Pd2 Pd 0.39077(9) 0.79768(15) 0.63034(6) 0.0760(7) Uani 1 1 d . .
Cl3 Cl 0.4924(4) 0.7561(5) 0.6887(2) 0.089(2) Uani 1 1 d . .
Cl4 Cl 0.3014(4) 0.8349(5) 0.5637(2) 0.086(2) Uani 1 1 d . .
P3 P 0.4534(4) 0.9314(5) 0.6291(2) 0.066(2) Uani 1 1 d . .
P4 P 0.3351(4) 0.6615(6) 0.6390(3) 0.083(2) Uani 1 1 d . .
C31 C 0.5418(4) 1.1364(3) 0.8393(2) 0.087(8) Uiso 1 1 d G .
H31 H 0.506382 1.121562 0.811378 0.104 Uiso 1 1 calc R U
C32 C 0.5116(5) 1.1788(4) 0.8756(3) 0.107(10) Uiso 1 1 d G .
H32 H 0.455542 1.192114 0.872765 0.129 Uiso 1 1 calc R U
C33 C 0.5625(6) 1.2030(5) 0.9170(3) 0.096(9) Uiso 1 1 d G .
H33 H 0.540639 1.229337 0.942848 0.115 Uiso 1 1 calc R U
C34 C 0.6441(5) 1.1883(5) 0.9196(2) 0.089(8) Uiso 1 1 d G .
H34 H 0.678886 1.207252 0.946970 0.107 Uiso 1 1 calc R U
C35 C 0.6775(4) 1.1455(4) 0.8825(2) 0.108(10) Uiso 1 1 d G .
C36 C 0.7633(4) 1.1368(5) 0.8835(3) 0.096(9) Uiso 1 1 d G .
H36 H 0.798386 1.153241 0.911246 0.115 Uiso 1 1 calc R U
C37 C 0.7945(4) 1.1054(5) 0.8454(3) 0.080(8) Uiso 1 1 d G .
H37 H 0.851475 1.105778 0.845337 0.096 Uiso 1 1 calc R U
C38 C 0.7440(3) 1.0715(5) 0.8049(3) 0.049(5) Uiso 1 1 d G .
C39 C 0.7780(4) 1.0449(5) 0.7635(3) 0.071(7) Uiso 1 1 d G .
H39 H 0.834912 1.046854 0.763332 0.086 Uiso 1 1 calc R U
C310 C 0.7297(4) 1.0169(5) 0.7244(3) 0.054(6) Uiso 1 1 d G .
H310 H 0.752256 1.006878 0.695608 0.065 Uiso 1 1 calc R U
C311 C 0.6453(4) 1.0019(5) 0.7255(2) 0.062(6) Uiso 1 1 d G .
C312 C 0.5948(5) 0.9739(5) 0.6840(2) 0.059(6) Uiso 1 1 d G .
H312 H 0.617612 0.963769 0.655306 0.071 Uiso 1 1 calc R U
C313 C 0.5146(5) 0.9614(5) 0.6848(2) 0.064(7) Uiso 1 1 d G .
C314 C 0.4810(4) 0.9630(5) 0.7289(2) 0.057(6) Uiso 1 1 d G .
C315 C 0.3967(4) 0.9480(5) 0.7295(3) 0.086(8) Uiso 1 1 d G .
H315 H 0.362804 0.937232 0.700446 0.104 Uiso 1 1 calc R U
C316 C 0.3646(3) 0.9489(5) 0.7712(3) 0.076(7) Uiso 1 1 d G .
H316 H 0.307480 0.947221 0.770699 0.091 Uiso 1 1 calc R U
C317 C 0.4157(4) 0.9525(4) 0.8159(3) 0.072(7) Uiso 1 1 d G .
C318 C 0.3815(4) 0.9499(5) 0.8597(3) 0.068(7) Uiso 1 1 d G .
H318 H 0.324337 0.948376 0.858850 0.081 Uiso 1 1 calc R U
C319 C 0.4285(5) 0.9496(5) 0.9024(3) 0.103(10) Uiso 1 1 d G .
H319 H 0.404510 0.955159 0.930991 0.124 Uiso 1 1 calc R U
C320 C 0.5146(5) 0.9408(4) 0.9047(2) 0.098(9) Uiso 1 1 d G .
C321 C 0.5632(6) 0.9268(5) 0.9490(2) 0.112(11) Uiso 1 1 d G .
H321 H 0.539445 0.930611 0.977799 0.135 Uiso 1 1 calc R U
C322 C 0.6436(6) 0.9078(6) 0.9510(2) 0.118(11) Uiso 1 1 d G .
H322 H 0.675531 0.899369 0.981070 0.142 Uiso 1 1 calc R U
C323 C 0.6791(5) 0.9007(5) 0.9087(2) 0.107(10) Uiso 1 1 d G .
H323 H 0.734350 0.884568 0.909918 0.129 Uiso 1 1 calc R U
C324 C 0.6338(4) 0.9172(4) 0.8653(2) 0.099(9) Uiso 1 1 d G .
H324 H 0.658744 0.912855 0.836960 0.119 Uiso 1 1 calc R U
C325 C 0.5511(4) 0.9406(3) 0.8618(2) 0.096(9) Uiso 1 1 d G .
C326 C 0.5007(3) 0.9585(3) 0.8166(2) 0.057(6) Uiso 1 1 d G .
C327 C 0.5318(3) 0.9792(3) 0.77224(19) 0.063(6) Uiso 1 1 d G .
C328 C 0.6114(3) 1.0159(4) 0.76873(19) 0.064(7) Uiso 1 1 d G .
C329 C 0.6591(3) 1.0660(4) 0.8056(2) 0.058(6) Uiso 1 1 d G .
C330 C 0.6251(4) 1.1140(3) 0.8425(2) 0.061(6) Uiso 1 1 d G .
C331 C 0.3934(9) 1.0298(9) 0.6171(5) 0.060(6) Uiso 1 1 d G .
C332 C 0.3101(9) 1.0271(9) 0.6042(5) 0.069(7) Uiso 1 1 d G .
H332 H 0.282657 0.973449 0.601959 0.083 Uiso 1 1 calc R U
C333 C 0.2669(7) 1.1029(12) 0.5947(5) 0.083(8) Uiso 1 1 d G .
H333 H 0.209929 1.101020 0.585901 0.100 Uiso 1 1 calc R U
C334 C 0.3070(11) 1.1813(9) 0.5980(5) 0.083(8) Uiso 1 1 d G .
H334 H 0.277504 1.233132 0.591502 0.100 Uiso 1 1 calc R U
C335 C 0.3904(11) 1.1840(9) 0.6109(6) 0.122(13) Uiso 1 1 d G .
H335 H 0.417808 1.237675 0.613162 0.147 Uiso 1 1 calc R U
C336 C 0.4336(7) 1.1083(12) 0.6204(5) 0.066(7) Uiso 1 1 d G .
H336 H 0.490538 1.110104 0.629220 0.079 Uiso 1 1 calc R U
C337 C 0.5242(8) 0.9214(11) 0.5842(5) 0.064(6) Uiso 1 1 d G .
C338 C 0.5420(9) 0.9886(9) 0.5548(5) 0.060(6) Uiso 1 1 d G .
H338 H 0.515419 1.042335 0.556323 0.072 Uiso 1 1 calc R U
C339 C 0.5988(10) 0.9772(10) 0.5233(5) 0.070(7) Uiso 1 1 d G .
H339 H 0.610946 1.023179 0.503263 0.084 Uiso 1 1 calc R U
C340 C 0.6377(8) 0.8986(11) 0.5211(5) 0.081(8) Uiso 1 1 d G .
H340 H 0.676493 0.890839 0.499602 0.097 Uiso 1 1 calc R U
C341 C 0.6199(10) 0.8314(9) 0.5505(6) 0.087(8) Uiso 1 1 d G .
H341 H 0.646515 0.777653 0.549002 0.104 Uiso 1 1 calc R U
C342 C 0.5632(10) 0.8428(9) 0.5820(5) 0.084(8) Uiso 1 1 d G .
H342 H 0.550988 0.796807 0.602063 0.101 Uiso 1 1 calc R U
C41 C 0.5494(5) 0.3275(4) 0.5695(3) 0.083(8) Uiso 1 1 d G .
H41 H 0.511807 0.373353 0.563746 0.099 Uiso 1 1 calc R U
C42 C 0.5751(6) 0.2858(5) 0.5317(3) 0.151(14) Uiso 1 1 d G .
H42 H 0.555877 0.303718 0.500047 0.181 Uiso 1 1 calc R U
C43 C 0.6294(7) 0.2171(5) 0.5389(4) 0.20(2) Uiso 1 1 d G .
H43 H 0.649615 0.190642 0.512462 0.242 Uiso 1 1 calc R U
C44 C 0.6532(6) 0.1883(4) 0.5843(4) 0.143(14) Uiso 1 1 d G .
H44 H 0.687908 0.139877 0.589065 0.172 Uiso 1 1 calc R U
C45 C 0.6270(5) 0.2293(4) 0.6242(4) 0.180(17) Uiso 1 1 d G .
C46 C 0.6462(6) 0.1948(5) 0.6712(4) 0.160(15) Uiso 1 1 d G .
H46 H 0.682759 0.147882 0.676516 0.192 Uiso 1 1 calc R U
C47 C 0.6128(6) 0.2282(6) 0.7079(4) 0.133(13) Uiso 1 1 d G .
H47 H 0.621700 0.200708 0.738172 0.160 Uiso 1 1 calc R U
C48 C 0.5644(5) 0.3040(6) 0.7026(3) 0.111(10) Uiso 1 1 d G .
C49 C 0.5247(6) 0.3343(7) 0.7410(3) 0.105(10) Uiso 1 1 d G .
H49 H 0.532642 0.305609 0.770928 0.126 Uiso 1 1 calc R U
C410 C 0.4758(6) 0.4035(7) 0.7352(3) 0.127(12) Uiso 1 1 d G .
H410 H 0.443892 0.418277 0.759545 0.152 Uiso 1 1 calc R U
C411 C 0.4711(5) 0.4550(6) 0.6931(3) 0.069(7) Uiso 1 1 d G .
C412 C 0.4185(5) 0.5267(7) 0.6870(3) 0.111(11) Uiso 1 1 d G .
H412 H 0.386759 0.541418 0.711478 0.133 Uiso 1 1 calc R U
C413 C 0.4128(5) 0.5745(6) 0.6467(4) 0.093(9) Uiso 1 1 d G .
C414 C 0.4682(4) 0.5623(5) 0.6129(3) 0.075(8) Uiso 1 1 d G .
C415 C 0.4629(5) 0.6141(5) 0.5711(3) 0.063(6) Uiso 1 1 d G .
H415 H 0.421948 0.656677 0.565678 0.075 Uiso 1 1 calc R U
C416 C 0.5155(6) 0.6033(5) 0.5390(3) 0.081(8) Uiso 1 1 d G .
H416 H 0.506595 0.632255 0.509140 0.098 Uiso 1 1 calc R U
C417 C 0.5845(5) 0.5488(5) 0.5494(2) 0.083(8) Uiso 1 1 d G .
C418 C 0.6414(6) 0.5405(6) 0.5162(3) 0.093(9) Uiso 1 1 d G .
H418 H 0.631807 0.569628 0.486450 0.112 Uiso 1 1 calc R U
C419 C 0.7086(5) 0.4924(6) 0.5261(3) 0.097(9) Uiso 1 1 d G .
H419 H 0.742157 0.481980 0.501895 0.116 Uiso 1 1 calc R U
C420 C 0.7297(4) 0.4570(5) 0.5727(3) 0.095(9) Uiso 1 1 d G .
C421 C 0.8060(4) 0.4181(6) 0.5857(4) 0.165(16) Uiso 1 1 d G .
H421 H 0.840659 0.408826 0.561974 0.198 Uiso 1 1 calc R U
C422 C 0.8306(4) 0.3938(7) 0.6316(4) 0.089(8) Uiso 1 1 d G .
H422 H 0.881794 0.366951 0.639655 0.107 Uiso 1 1 calc R U
C423 C 0.7805(4) 0.4083(6) 0.6670(3) 0.117(11) Uiso 1 1 d G .
H423 H 0.798741 0.394098 0.699377 0.140 Uiso 1 1 calc R U
C424 C 0.7049(4) 0.4430(5) 0.6550(3) 0.101(9) Uiso 1 1 d G .
H424 H 0.671224 0.451945 0.679286 0.121 Uiso 1 1 calc R U
C425 C 0.6757(4) 0.4659(4) 0.6074(3) 0.104(10) Uiso 1 1 d G .
C426 C 0.5960(4) 0.5031(4) 0.5930(2) 0.091(9) Uiso 1 1 d G .
C427 C 0.5291(4) 0.4987(4) 0.6210(2) 0.084(8) Uiso 1 1 d G .
C428 C 0.5194(4) 0.4336(5) 0.6568(2) 0.070(7) Uiso 1 1 d G .
C429 C 0.5546(4) 0.3484(5) 0.6585(3) 0.125(12) Uiso 1 1 d G .
C430 C 0.5778(4) 0.3038(4) 0.6173(3) 0.110(10) Uiso 1 1 d G .
C431 C 0.2860(12) 0.6600(13) 0.6905(5) 0.074(7) Uiso 1 1 d G .
C432 C 0.3150(10) 0.7123(12) 0.7288(7) 0.101(10) Uiso 1 1 d G .
H432 H 0.359314 0.749785 0.726365 0.122 Uiso 1 1 calc R U
C433 C 0.2792(14) 0.7098(13) 0.7706(6) 0.126(12) Uiso 1 1 d G .
H433 H 0.299044 0.745599 0.796799 0.151 Uiso 1 1 calc R U
C434 C 0.2144(14) 0.6550(15) 0.7741(6) 0.147(14) Uiso 1 1 d G .
H434 H 0.189891 0.653336 0.802731 0.176 Uiso 1 1 calc R U
C435 C 0.1853(11) 0.6027(13) 0.7358(9) 0.129(12) Uiso 1 1 d G .
H435 H 0.141007 0.565258 0.738228 0.154 Uiso 1 1 calc R U
C436 C 0.2211(13) 0.6052(12) 0.6940(7) 0.149(14) Uiso 1 1 d G .
H436 H 0.201276 0.569443 0.667793 0.178 Uiso 1 1 calc R U
C437 C 0.2589(9) 0.6245(13) 0.5922(5) 0.083(8) Uiso 1 1 d G .
C438 C 0.2685(9) 0.5445(12) 0.5717(7) 0.105(10) Uiso 1 1 d G .
H438 H 0.316320 0.512163 0.580899 0.126 Uiso 1 1 calc R U
C439 C 0.2082(12) 0.5119(9) 0.5380(7) 0.137(13) Uiso 1 1 d G .
H439 H 0.214740 0.457211 0.524008 0.164 Uiso 1 1 calc R U
C440 C 0.1382(10) 0.5593(11) 0.5246(5) 0.074(7) Uiso 1 1 d G .
H440 H 0.096949 0.536948 0.501472 0.089 Uiso 1 1 calc R U
C441 C 0.1286(9) 0.6393(11) 0.5450(6) 0.075(7) Uiso 1 1 d G .
H441 H 0.080737 0.671639 0.535827 0.090 Uiso 1 1 calc R U
C442 C 0.1889(11) 0.6719(9) 0.5788(6) 0.086(8) Uiso 1 1 d G .
H442 H 0.182317 0.726593 0.592718 0.103 Uiso 1 1 calc R U

loop_
_atom_site_aniso_label
_atom_site_aniso_U_11
_atom_site_aniso_U_22
_atom_site_aniso_U_33
_atom_site_aniso_U_23
_atom_site_aniso_U_13
_atom_site_aniso_U_12
Pd1 0.0512(10) 0.1002(18) 0.0549(10) -0.0001(12) -0.0011(7) -0.0029(12)
Cl1 0.045(3) 0.133(7) 0.062(4) -0.009(4) -0.002(3) -0.002(4)
Cl2 0.069(4) 0.101(6) 0.081(4) 0.000(4) -0.015(3) -0.007(4)
P1 0.051(3) 0.116(7) 0.053(3) 0.002(4) 0.007(3) 0.003(4)
P2 0.064(4) 0.091(6) 0.056(4) -0.007(4) 0.003(3) 0.002(4)
Pd2 0.0476(9) 0.116(2) 0.0632(11) 0.0143(12) 0.0004(8) -0.0016(12)
Cl3 0.056(4) 0.120(7) 0.085(5) 0.025(5) -0.016(3) -0.002(4)
Cl4 0.082(4) 0.103(6) 0.066(4) 0.001(4) -0.012(3) 0.002(5)
P3 0.047(3) 0.093(6) 0.060(4) 0.009(4) 0.004(3) 0.007(4)
P4 0.062(4) 0.105(7) 0.079(5) 0.025(5) 0.002(3) -0.005(4)

loop_
_atom_type_symbol
_atom_type_description
_atom_type_scat_dispersion_real
_atom_type_scat_dispersion_imag
_atom_type_scat_source
C C 0.0181 0.0091 'International Tables Vol C Tables 4.2.6.8 and 6.1.1.4'
H H 0.0000 0.0000 'International Tables Vol C Tables 4.2.6.8 and 6.1.1.4'
Cl Cl 0.3639 0.7018 'International Tables Vol C Tables 4.2.6.8 and 6.1.1.4'
P P 0.2955 0.4335 'International Tables Vol C Tables 4.2.6.8 and 6.1.1.4'
Pd Pd 0.1215 3.9337 'International Tables Vol C Tables 4.2.6.8 and 6.1.1.4'

loop_
_geom_angle_atom_site_label_1
_geom_angle_atom_site_label_2
_geom_angle_atom_site_label_3
_geom_angle
Cl1 Pd1 Cl2 175.6(3)
Cl1 Pd1 P1 92.9(2)
Cl2 Pd1 P1 85.8(3)
Cl1 Pd1 P2 93.0(3)
Cl2 Pd1 P2 88.2(2)
P1 Pd1 P2 174.1(2)
C113 P1 C137 105.9(7)
C113 P1 C131 103.3(7)
C137 P1 C131 106.1(8)
C113 P1 Pd1 114.5(4)
C137 P1 Pd1 108.6(6)
C131 P1 Pd1 117.6(6)
C213 P2 C231 106.1(7)
C213 P2 C237 102.1(8)
C231 P2 C237 105.7(9)
C213 P2 Pd1 109.5(4)
C231 P2 Pd1 106.9(7)
C237 P2 Pd1 125.2(7)
C12 C11 C130 121.4
C12 C11 H11 119.3
C130 C11 H11 119.3
C11 C12 C13 120.8
C11 C12 H12 119.6
C13 C12 H12 119.6
C14 C13 C12 119.4
C14 C13 H13 120.3
C12 C13 H13 120.3
C13 C14 C15 121.2
C13 C14 H14 119.4
C15 C14 H14 119.4
C14 C15 C130 119.4
C14 C15 C16 121.0
C130 C15 C16 119.5
C17 C16 C15 120.3
C17 C16 H16 119.9
C15 C16 H16 119.9
C16 C17 C18 121.7
C16 C17 H17 119.1
C18 C17 H17 119.1
C129 C18 C19 119.7
C129 C18 C17 119.7
C19 C18 C17 120.6
C110 C19 C18 120.4
C110 C19 H19 119.8
C18 C19 H19 119.8
C19 C110 C111 121.2
C19 C110 H110 119.4
C111 C110 H110 119.4
C112 C111 C128 119.7
C112 C111 C110 120.7
C128 C111 C110 119.5
C113 C112 C111 120.7
C113 C112 H112 119.6
C111 C112 H112 119.6
C112 C113 C114 120.7
C112 C113 P1 117.9(4)
C114 C113 P1 121.0(4)
C127 C114 C115 119.9
C127 C114 C113 119.8
C115 C114 C113 120.4
C116 C115 C114 120.7
C116 C115 H115 119.7
C114 C115 H115 119.7
C115 C116 C117 120.6
C115 C116 H116 119.7
C117 C116 H116 119.7
C126 C117 C118 120.0
C126 C117 C116 119.7
C118 C117 C116 120.3
C119 C118 C117 121.5
C119 C118 H118 119.3
C117 C118 H118 119.3
C118 C119 C120 120.3
C118 C119 H119 119.9
C120 C119 H119 119.9
C121 C120 C125 119.5
C121 C120 C119 120.7
C125 C120 C119 119.7
C122 C121 C120 121.1
C122 C121 H121 119.4
C120 C121 H121 119.4
C121 C122 C123 119.9
C121 C122 H122 120.0
C123 C122 H122 120.0
C124 C123 C122 119.9
C124 C123 H123 120.0
C122 C123 H123 120.0
C123 C124 C125 121.8
C123 C124 H124 119.1
C125 C124 H124 119.1
C124 C125 C120 117.4
C124 C125 C126 123.6
C120 C125 C126 118.8
C117 C126 C127 118.0
C117 C126 C125 117.4
C127 C126 C125 124.5
C114 C127 C126 117.7
C114 C127 C128 117.3
C126 C127 C128 125.0
C111 C128 C129 117.1
C111 C128 C127 117.5
C129 C128 C127 125.4
C18 C129 C130 117.4
C18 C129 C128 118.4
C130 C129 C128 124.1
C15 C130 C11 117.4
C15 C130 C129 119.3
C11 C130 C129 123.2
C132 C131 C136 120.0
C132 C131 P1 116.5(11)
C136 C131 P1 123.3(11)
C133 C132 C131 120.0
C133 C132 H132 120.0
C131 C132 H132 120.0
C132 C133 C134 120.0
C132 C133 H133 120.0
C134 C133 H133 120.0
C133 C134 C135 120.0
C133 C134 H134 120.0
C135 C134 H134 120.0
C134 C135 C136 120.0
C134 C135 H135 120.0
C136 C135 H135 120.0
C135 C136 C131 120.0
C135 C136 H136 120.0
C131 C136 H136 120.0
C138 C137 C142 120.0
C138 C137 P1 120.3(10)
C142 C137 P1 119.7(10)
C137 C138 C139 120.0
C137 C138 H138 120.0
C139 C138 H138 120.0
C140 C139 C138 120.0
C140 C139 H139 120.0
C138 C139 H139 120.0
C139 C140 C141 120.0
C139 C140 H140 120.0
C141 C140 H140 120.0
C142 C141 C140 120.0
C142 C141 H141 120.0
C140 C141 H141 120.0
C141 C142 C137 120.0
C141 C142 H142 120.0
C137 C142 H142 120.0
C22 C21 C230 121.4
C22 C21 H21 119.3
C230 C21 H21 119.3
C21 C22 C23 120.8
C21 C22 H22 119.6
C23 C22 H22 119.6
C24 C23 C22 119.4
C24 C23 H23 120.3
C22 C23 H23 120.3
C23 C24 C25 121.2
C23 C24 H24 119.4
C25 C24 H24 119.4
C24 C25 C230 119.4
C24 C25 C26 121.0
C230 C25 C26 119.5
C27 C26 C25 120.3
C27 C26 H26 119.9
C25 C26 H26 119.9
C26 C27 C28 121.7
C26 C27 H27 119.1
C28 C27 H27 119.1
C229 C28 C29 119.7
C229 C28 C27 119.7
C29 C28 C27 120.6
C210 C29 C28 120.4
C210 C29 H29 119.8
C28 C29 H29 119.8
C29 C210 C211 121.2
C29 C210 H210 119.4
C211 C210 H210 119.4
C212 C211 C228 119.7
C212 C211 C210 120.7
C228 C211 C210 119.5
C213 C212 C211 120.7
C213 C212 H212 119.6
C211 C212 H212 119.6
C212 C213 C214 120.7
C212 C213 P2 120.2(4)
C214 C213 P2 119.1(4)
C227 C214 C215 119.9
C227 C214 C213 119.8
C215 C214 C213 120.4
C216 C215 C214 120.7
C216 C215 H215 119.7
C214 C215 H215 119.7
C215 C216 C217 120.6
C215 C216 H216 119.7
C217 C216 H216 119.7
C226 C217 C218 120.0
C226 C217 C216 119.7
C218 C217 C216 120.3
C219 C218 C217 121.5
C219 C218 H218 119.3
C217 C218 H218 119.3
C218 C219 C220 120.3
C218 C219 H219 119.9
C220 C219 H219 119.9
C221 C220 C225 119.5
C221 C220 C219 120.7
C225 C220 C219 119.7
C222 C221 C220 121.1
C222 C221 H221 119.4
C220 C221 H221 119.4
C221 C222 C223 119.9
C221 C222 H222 120.0
C223 C222 H222 120.0
C224 C223 C222 119.9
C224 C223 H223 120.0
C222 C223 H223 120.0
C223 C224 C225 121.8
C223 C224 H224 119.1
C225 C224 H224 119.1
C224 C225 C220 117.4
C224 C225 C226 123.6
C220 C225 C226 118.8
C217 C226 C227 118.0
C217 C226 C225 117.4
C227 C226 C225 124.5
C214 C227 C226 117.7
C214 C227 C228 117.3
C226 C227 C228 125.0
C211 C228 C229 117.1
C211 C228 C227 117.5
C229 C228 C227 125.4
C28 C229 C230 117.4
C28 C229 C228 118.4
C230 C229 C228 124.1
C25 C230 C21 117.4
C25 C230 C229 119.3
C21 C230 C229 123.2
C232 C231 C236 120.0
C232 C231 P2 118.0(12)
C236 C231 P2 122.0(12)
C233 C232 C231 120.0
C233 C232 H232 120.0
C231 C232 H232 120.0
C232 C233 C234 120.0
C232 C233 H233 120.0
C234 C233 H233 120.0
C235 C234 C233 120.0
C235 C234 H234 120.0
C233 C234 H234 120.0
C234 C235 C236 120.0
C234 C235 H235 120.0
C236 C235 H235 120.0
C235 C236 C231 120.0
C235 C236 H236 120.0
C231 C236 H236 120.0
C238 C237 C242 120.0
C238 C237 P2 121.1(14)
C242 C237 P2 118.6(14)
C237 C238 C239 120.0
C237 C238 H238 120.0
C239 C238 H238 120.0
C240 C239 C238 120.0
C240 C239 H239 120.0
C238 C239 H239 120.0
C239 C240 C241 120.0
C239 C240 H240 120.0
C241 C240 H240 120.0
C240 C241 C242 120.0
C240 C241 H241 120.0
C242 C241 H241 120.0
C241 C242 C237 120.0
C241 C242 H242 120.0
C237 C242 H242 120.0
Cl3 Pd2 Cl4 171.7(3)
Cl3 Pd2 P3 88.4(3)
Cl4 Pd2 P3 90.4(3)
Cl3 Pd2 P4 86.3(3)
Cl4 Pd2 P4 95.1(3)
P3 Pd2 P4 174.4(2)
C313 P3 C331 100.2(7)
C313 P3 C337 106.2(6)
C331 P3 C337 109.0(8)
C313 P3 Pd2 114.7(4)
C331 P3 Pd2 120.9(6)
C337 P3 Pd2 105.1(6)
C431 P4 C437 104.0(10)
C431 P4 C413 106.4(8)
C437 P4 C413 105.5(8)
C431 P4 Pd2 109.3(8)
C437 P4 Pd2 117.6(7)
C413 P4 Pd2 113.0(5)
C32 C31 C330 121.4
C32 C31 H31 119.3
C330 C31 H31 119.3
C31 C32 C33 120.8
C31 C32 H32 119.6
C33 C32 H32 119.6
C34 C33 C32 119.4
C34 C33 H33 120.3
C32 C33 H33 120.3
C33 C34 C35 121.3
C33 C34 H34 119.4
C35 C34 H34 119.4
C34 C35 C330 119.4
C34 C35 C36 121.0
C330 C35 C36 119.5
C37 C36 C35 120.3
C37 C36 H36 119.9
C35 C36 H36 119.9
C36 C37 C38 121.7
C36 C37 H37 119.1
C38 C37 H37 119.1
C329 C38 C39 119.7
C329 C38 C37 119.7
C39 C38 C37 120.6
C310 C39 C38 120.4
C310 C39 H39 119.8
C38 C39 H39 119.8
C39 C310 C311 121.2
C39 C310 H310 119.4
C311 C310 H310 119.4
C312 C311 C328 119.7
C312 C311 C310 120.7
C328 C311 C310 119.5
C313 C312 C311 120.7
C313 C312 H312 119.6
C311 C312 H312 119.6
C312 C313 C314 120.7
C312 C313 P3 117.8(4)
C314 C313 P3 121.2(4)
C327 C314 C315 119.8
C327 C314 C313 119.8
C315 C314 C313 120.4
C316 C315 C314 120.7
C316 C315 H315 119.7
C314 C315 H315 119.7
C315 C316 C317 120.7
C315 C316 H316 119.7
C317 C316 H316 119.7
C326 C317 C318 120.0
C326 C317 C316 119.7
C318 C317 C316 120.3
C319 C318 C317 121.5
C319 C318 H318 119.3
C317 C318 H318 119.3
C318 C319 C320 120.3
C318 C319 H319 119.9
C320 C319 H319 119.9
C321 C320 C325 119.5
C321 C320 C319 120.7
C325 C320 C319 119.7
C322 C321 C320 121.1
C322 C321 H321 119.5
C320 C321 H321 119.5
C321 C322 C323 119.9
C321 C322 H322 120.0
C323 C322 H322 120.0
C324 C323 C322 119.9
C324 C323 H323 120.0
C322 C323 H323 120.0
C323 C324 C325 121.8
C323 C324 H324 119.1
C325 C324 H324 119.1
C324 C325 C320 117.4
C324 C325 C326 123.6
C320 C325 C326 118.8
C317 C326 C327 118.0
C317 C326 C325 117.4
C327 C326 C325 124.5
C314 C327 C326 117.7
C314 C327 C328 117.3
C326 C327 C328 125.0
C311 C328 C329 117.1
C311 C328 C327 117.5
C329 C328 C327 125.4
C38 C329 C330 117.4
C38 C329 C328 118.4
C330 C329 C328 124.1
C35 C330 C31 117.3
C35 C330 C329 119.3
C31 C330 C329 123.2
C332 C331 C336 120.0
C332 C331 P3 121.7(10)
C336 C331 P3 118.3(10)
C331 C332 C333 120.0
C331 C332 H332 120.0
C333 C332 H332 120.0
C334 C333 C332 120.0
C334 C333 H333 120.0
C332 C333 H333 120.0
C333 C334 C335 120.0
C333 C334 H334 120.0
C335 C334 H334 120.0
C336 C335 C334 120.0
C336 C335 H335 120.0
C334 C335 H335 120.0
C335 C336 C331 120.0
C335 C336 H336 120.0
C331 C336 H336 120.0
C338 C337 C342 120.0
C338 C337 P3 123.3(10)
C342 C337 P3 116.6(10)
C339 C338 C337 120.0
C339 C338 H338 120.0
C337 C338 H338 120.0
C338 C339 C340 120.0
C338 C339 H339 120.0
C340 C339 H339 120.0
C341 C340 C339 120.0
C341 C340 H340 120.0
C339 C340 H340 120.0
C342 C341 C340 120.0
C342 C341 H341 120.0
C340 C341 H341 120.0
C341 C342 C337 120.0
C341 C342 H342 120.0
C337 C342 H342 120.0
C42 C41 C430 121.4
C42 C41 H41 119.3
C430 C41 H41 119.3
C41 C42 C43 120.8
C41 C42 H42 119.6
C43 C42 H42 119.6
C44 C43 C42 119.4
C44 C43 H43 120.3
C42 C43 H43 120.3
C43 C44 C45 121.2
C43 C44 H44 119.4
C45 C44 H44 119.4
C44 C45 C430 119.4
C44 C45 C46 121.0
C430 C45 C46 119.5
C47 C46 C45 120.3
C47 C46 H46 119.9
C45 C46 H46 119.9
C46 C47 C48 121.7
C46 C47 H47 119.1
C48 C47 H47 119.1
C429 C48 C49 119.7
C429 C48 C47 119.7
C49 C48 C47 120.6
C410 C49 C48 120.4
C410 C49 H49 119.8
C48 C49 H49 119.8
C49 C410 C411 121.2
C49 C410 H410 119.4
C411 C410 H410 119.4
C412 C411 C428 119.7
C412 C411 C410 120.7
C428 C411 C410 119.5
C413 C412 C411 120.7
C413 C412 H412 119.6
C411 C412 H412 119.6
C412 C413 C414 120.7
C412 C413 P4 118.0(5)
C414 C413 P4 121.1(5)
C427 C414 C415 119.9
C427 C414 C413 119.8
C415 C414 C413 120.4
C416 C415 C414 120.7
C416 C415 H415 119.7
C414 C415 H415 119.7
C415 C416 C417 120.6
C415 C416 H416 119.7
C417 C416 H416 119.7
C426 C417 C418 120.0
C426 C417 C416 119.7
C418 C417 C416 120.3
C419 C418 C417 121.5
C419 C418 H418 119.3
C417 C418 H418 119.3
C418 C419 C420 120.3
C418 C419 H419 119.9
C420 C419 H419 119.9
C421 C420 C425 119.5
C421 C420 C419 120.7
C425 C420 C419 119.7
C422 C421 C420 121.1
C422 C421 H421 119.4
C420 C421 H421 119.4
C421 C422 C423 119.9
C421 C422 H422 120.0
C423 C422 H422 120.0
C424 C423 C422 119.9
C424 C423 H423 120.0
C422 C423 H423 120.0
C423 C424 C425 121.8
C423 C424 H424 119.1
C425 C424 H424 119.1
C424 C425 C420 117.4
C424 C425 C426 123.6
C420 C425 C426 118.8
C417 C426 C427 118.0
C417 C426 C425 117.4
C427 C426 C425 124.5
C414 C427 C426 117.7
C414 C427 C428 117.3
C426 C427 C428 125.0
C411 C428 C429 117.1
C411 C428 C427 117.5
C429 C428 C427 125.4
C48 C429 C430 117.4
C48 C429 C428 118.4
C430 C429 C428 124.1
C45 C430 C41 117.4
C45 C430 C429 119.3
C41 C430 C429 123.2
C432 C431 C436 120.0
C432 C431 P4 118.9(14)
C436 C431 P4 121.0(14)
C431 C432 C433 120.0
C431 C432 H432 120.0
C433 C432 H432 120.0
C434 C433 C432 120.0
C434 C433 H433 120.0
C432 C433 H433 120.0
C435 C434 C433 120.0
C435 C434 H434 120.0
C433 C434 H434 120.0
C434 C435 C436 120.0
C434 C435 H435 120.0
C436 C435 H435 120.0
C435 C436 C431 120.0
C435 C436 H436 120.0
C431 C436 H436 120.0
C438 C437 C442 120.0
C438 C437 P4 118.7(12)
C442 C437 P4 121.1(12)
C437 C438 C439 120.0
C437 C438 H438 120.0
C439 C438 H438 120.0
C438 C439 C440 120.0
C438 C439 H439 120.0
C440 C439 H439 120.0
C439 C440 C441 120.0
C439 C440 H440 120.0
C441 C440 H440 120.0
C442 C441 C440 120.0
C442 C441 H441 120.0
C440 C441 H441 120.0
C441 C442 C437 120.0
C441 C442 H442 120.0
C437 C442 H442 120.0

loop_
_geom_bond_atom_site_label_1
_geom_bond_atom_site_label_2
_geom_bond_distance
Pd1 Cl1 2.300(6)
Pd1 Cl2 2.311(6)
Pd1 P1 2.318(8)
Pd1 P2 2.366(8)
P1 C113 1.814(10)
P1 C137 1.814(13)
P1 C131 1.834(14)
P2 C213 1.772(8)
P2 C231 1.825(14)
P2 C237 1.877(17)
C11 C12 1.3639
C11 C130 1.4194
C11 H11 0.9500
C12 C13 1.3996
C12 H12 0.9500
C13 C14 1.3670
C13 H13 0.9500
C14 C15 1.4119
C14 H14 0.9500
C15 C130 1.4185
C15 C16 1.4291
C16 C17 1.3412
C16 H16 0.9500
C17 C18 1.4258
C17 H17 0.9500
C18 C129 1.4157
C18 C19 1.4191
C19 C110 1.3482
C19 H19 0.9500
C110 C111 1.4258
C110 H110 0.9500
C111 C112 1.4169
C111 C128 1.4205
C112 C113 1.3508
C112 H112 0.9500
C113 C114 1.4236
C114 C127 1.4154
C114 C115 1.4216
C115 C116 1.3484
C115 H115 0.9500
C116 C117 1.4278
C116 H116 0.9500
C117 C126 1.4127
C117 C118 1.4225
C118 C119 1.3455
C118 H118 0.9500
C119 C120 1.4295
C119 H119 0.9500
C120 C121 1.4129
C120 C125 1.4174
C121 C122 1.3628
C121 H121 0.9500
C122 C123 1.4007
C122 H122 0.9500
C123 C124 1.3726
C123 H123 0.9500
C124 C125 1.4134
C124 H124 0.9500
C125 C126 1.4577
C126 C127 1.4476
C127 C128 1.4549
C128 C129 1.4490
C129 C130 1.4486
C131 C132 1.3900
C131 C136 1.3900
C132 C133 1.3900
C132 H132 0.9500
C133 C134 1.3900
C133 H133 0.9500
C134 C135 1.3900
C134 H134 0.9500
C135 C136 1.3900
C135 H135 0.9500
C136 H136 0.9500
C137 C138 1.3900
C137 C142 1.3900
C138 C139 1.3900
C138 H138 0.9500
C139 C140 1.3900
C139 H139 0.9500
C140 C141 1.3900
C140 H140 0.9500
C141 C142 1.3900
C141 H141 0.9500
C142 H142 0.9500
C21 C22 1.3640
C21 C230 1.4195
C21 H21 0.9500
C22 C23 1.3996
C22 H22 0.9500
C23 C24 1.3670
C23 H23 0.9500
C24 C25 1.4119
C24 H24 0.9500
C25 C230 1.4184
C25 C26 1.4290
C26 C27 1.3413
C26 H26 0.9500
C27 C28 1.4259
C27 H27 0.9500
C28 C229 1.4157
C28 C29 1.4190
C29 C210 1.3482
C29 H29 0.9500
C210 C211 1.4259
C210 H210 0.9500
C211 C212 1.4169
C211 C228 1.4205
C212 C213 1.3507
C212 H212 0.9500
C213 C214 1.4236
C214 C227 1.4154
C214 C215 1.4216
C215 C216 1.3484
C215 H215 0.9500
C216 C217 1.4278
C216 H216 0.9500
C217 C226 1.4127
C217 C218 1.4225
C218 C219 1.3455
C218 H218 0.9500
C219 C220 1.4295
C219 H219 0.9500
C220 C221 1.4129
C220 C225 1.4174
C221 C222 1.3628
C221 H221 0.9500
C222 C223 1.4007
C222 H222 0.9500
C223 C224 1.3727
C223 H223 0.9500
C224 C225 1.4135
C224 H224 0.9500
C225 C226 1.4577
C226 C227 1.4476
C227 C228 1.4549
C228 C229 1.4490
C229 C230 1.4485
C231 C232 1.3900
C231 C236 1.3900
C232 C233 1.3900
C232 H232 0.9500
C233 C234 1.3900
C233 H233 0.9500
C234 C235 1.3900
C234 H234 0.9500
C235 C236 1.3900
C235 H235 0.9500
C236 H236 0.9500
C237 C238 1.3900
C237 C242 1.3900
C238 C239 1.3900
C238 H238 0.9500
C239 C240 1.3900
C239 H239 0.9500
C240 C241 1.3900
C240 H240 0.9500
C241 C242 1.3900
C241 H241 0.9500
C242 H242 0.9500
Pd2 Cl3 2.298(6)
Pd2 Cl4 2.318(6)
Pd2 P3 2.331(8)
Pd2 P4 2.339(9)
P3 C313 1.821(8)
P3 C331 1.835(13)
P3 C337 1.846(13)
P4 C431 1.757(16)
P4 C437 1.804(14)
P4 C413 1.868(11)
C31 C32 1.3679
C31 C330 1.4234
C31 H31 0.9500
C32 C33 1.4034
C32 H32 0.9500
C33 C34 1.3707
C33 H33 0.9500
C34 C35 1.4159
C34 H34 0.9500
C35 C330 1.4223
C35 C36 1.4329
C36 C37 1.3451
C36 H36 0.9500
C37 C38 1.4298
C37 H37 0.9500
C38 C329 1.4195
C38 C39 1.4231
C39 C310 1.3519
C39 H39 0.9500
C310 C311 1.4296
C310 H310 0.9500
C311 C312 1.4206
C311 C328 1.4246
C312 C313 1.3543
C312 H312 0.9500
C313 C314 1.4276
C314 C327 1.4191
C314 C315 1.4253
C315 C316 1.3522
C315 H315 0.9500
C316 C317 1.4315
C316 H316 0.9500
C317 C326 1.4164
C317 C318 1.4265
C318 C319 1.3491
C318 H318 0.9500
C319 C320 1.4334
C319 H319 0.9500
C320 C321 1.4167
C320 C325 1.4214
C321 C322 1.3665
C321 H321 0.9500
C322 C323 1.4046
C322 H322 0.9500
C323 C324 1.3763
C323 H323 0.9500
C324 C325 1.4173
C324 H324 0.9500
C325 C326 1.4616
C326 C327 1.4517
C327 C328 1.4589
C328 C329 1.4530
C329 C330 1.4528
C331 C332 1.3900
C331 C336 1.3900
C332 C333 1.3900
C332 H332 0.9500
C333 C334 1.3900
C333 H333 0.9500
C334 C335 1.3900
C334 H334 0.9500
C335 C336 1.3900
C335 H335 0.9500
C336 H336 0.9500
C337 C338 1.3900
C337 C342 1.3900
C338 C339 1.3900
C338 H338 0.9500
C339 C340 1.3900
C339 H339 0.9500
C340 C341 1.3900
C340 H340 0.9500
C341 C342 1.3900
C341 H341 0.9500
C342 H342 0.9500
C41 C42 1.3640
C41 C430 1.4194
C41 H41 0.9500
C42 C43 1.3996
C42 H42 0.9500
C43 C44 1.3671
C43 H43 0.9500
C44 C45 1.4118
C44 H44 0.9500
C45 C430 1.4184
C45 C46 1.4291
C46 C47 1.3412
C46 H46 0.9500
C47 C48 1.4259
C47 H47 0.9500
C48 C429 1.4156
C48 C49 1.4191
C49 C410 1.3481
C49 H49 0.9500
C410 C411 1.4258
C410 H410 0.9500
C411 C412 1.4168
C411 C428 1.4206
C412 C413 1.3508
C412 H412 0.9500
C413 C414 1.4236
C414 C427 1.4154
C414 C415 1.4216
C415 C416 1.3484
C415 H415 0.9500
C416 C417 1.4278
C416 H416 0.9500
C417 C426 1.4127
C417 C418 1.4226
C418 C419 1.3456
C418 H418 0.9500
C419 C420 1.4295
C419 H419 0.9500
C420 C421 1.4129
C420 C425 1.4174
C421 C422 1.3628
C421 H421 0.9500
C422 C423 1.4007
C422 H422 0.9500
C423 C424 1.3726
C423 H423 0.9500
C424 C425 1.4134
C424 H424 0.9500
C425 C426 1.4577
C426 C427 1.4476
C427 C428 1.4549
C428 C429 1.4491
C429 C430 1.4486
C431 C432 1.3900
C431 C436 1.3900
C432 C433 1.3900
C432 H432 0.9500
C433 C434 1.3900
C433 H433 0.9500
C434 C435 1.3900
C434 H434 0.9500
C435 C436 1.3900
C435 H435 0.9500
C436 H436 0.9500
C437 C438 1.3900
C437 C442 1.3900
C438 C439 1.3900
C438 H438 0.9500
C439 C440 1.3900
C439 H439 0.9500
C440 C441 1.3900
C440 H440 0.9500
C441 C442 1.3900
C441 H441 0.9500
C442 H442 0.9500
